data_7118066
loop_
_publ_author_name
'Henry S. La Pierre'
'Michael Rosenzweig'
'Boris Kosog'
'Christina Hauser'
'Frank W. Heinemann'
'Stephen T. Liddle'
'Karsten Meyer'

_publ_section_title
;
 Charge control of the inverse trans-influence
;
_journal_name_full Chem.Commun.
_journal_page_first 16671
_journal_paper_doi 10.1039/C5cc07211E
_journal_volume 51
_journal_year 2015
_chemical_absolute_configuration ad
_chemical_formula_moiety
; 
 2(C54 H87 N4 O3 Si U), C12 H30 Na O6, 3(C4 H10 O2), 3(F6 Sb)
;
_chemical_formula_sum 'C132 H234 F18 N8 Na O18 Sb3 Si2 U2'
_chemical_formula_weight 3483.75
_chemical_name_systematic
; 
 ? 
;
_chemical_properties_physical 'Air-sensitive, Moisture-sensitive'
_space_group_IT_number 146
_symmetry_cell_setting trigonal
_symmetry_space_group_name_Hall 'R 3'
_symmetry_space_group_name_H-M 'R 3 :H'
_atom_sites_solution_hydrogens geom
_atom_sites_solution_primary direct
_atom_sites_solution_secondary difmap
_audit_creation_method SHELXL-97
_audit_update_record
;
2015-08-26 deposited with the CCDC.
2015-09-25 downloaded from the CCDC.
;
_cell_angle_alpha 90.00
_cell_angle_beta 90.00
_cell_angle_gamma 120.00
_cell_formula_units_Z 3
_cell_length_a 14.9276(14)
_cell_length_b 14.9276(14)
_cell_length_c 63.398(11)
_cell_measurement_reflns_used 9959
_cell_measurement_temperature 100(2)
_cell_measurement_theta_max 23.69
_cell_measurement_theta_min 2.25
_cell_volume 12234(3)
_computing_cell_refinement 'Bruker SAINT'
_computing_data_collection 'Bruker APEX2'
_computing_data_reduction 'Bruker SAINT'
_computing_molecular_graphics 'SHELXTL 6.12 (Bruker AXS, 2002)'
_computing_publication_material 'SHELXTL 6.12 (Bruker AXS, 2002)'
_computing_structure_refinement 'SHELXTL 6.12 (Bruker AXS, 2002)'
_computing_structure_solution 'SHELXTL 6.12 (Bruker AXS, 2002)'
_diffrn_ambient_temperature 100(2)
_diffrn_detector_area_resol_mean 83.33
_diffrn_measured_fraction_theta_full 0.999
_diffrn_measured_fraction_theta_max 0.999
_diffrn_measurement_device_type 'Bruker Kappa APEX II'
_diffrn_measurement_method '\f and \w scans'
_diffrn_radiation_monochromator 'Quazar focussing montel optics'
_diffrn_radiation_source 'ImuS micro-focus tube'
_diffrn_radiation_type MoK\a
_diffrn_radiation_wavelength 0.71073
_diffrn_reflns_av_R_equivalents 0.0768
_diffrn_reflns_av_sigmaI/netI 0.0705
_diffrn_reflns_limit_h_max 18
_diffrn_reflns_limit_h_min -19
_diffrn_reflns_limit_k_max 19
_diffrn_reflns_limit_k_min -19
_diffrn_reflns_limit_l_max 81
_diffrn_reflns_limit_l_min -81
_diffrn_reflns_number 65892
_diffrn_reflns_theta_full 27.09
_diffrn_reflns_theta_max 27.09
_diffrn_reflns_theta_min 2.73
_exptl_absorpt_coefficient_mu 2.563
_exptl_absorpt_correction_T_max 0.746
_exptl_absorpt_correction_T_min 0.619
_exptl_absorpt_correction_type multi-scan
_exptl_absorpt_process_details 'SADABS, Bruker-AXS, 2008'
_exptl_crystal_colour 'violet brown'
_exptl_crystal_density_diffrn 1.419
_exptl_crystal_density_method 'not measured'
_exptl_crystal_description plate
_exptl_crystal_F_000 5292
_exptl_crystal_recrystallization_method 'Re-crystallisation from solvent: dimethoxyethane, n-hexane'
_exptl_crystal_size_max 0.18
_exptl_crystal_size_mid 0.12
_exptl_crystal_size_min 0.02
_refine_diff_density_max 0.783
_refine_diff_density_min -0.872
_refine_diff_density_rms 0.094
_refine_ls_abs_structure_details
;
 Flack H D (1983), Acta Cryst. A39, 876-881
 6017 Friedel pairs used in the refinement of Flack parameter
;
_refine_ls_abs_structure_Flack 0.000(4)
_refine_ls_extinction_method none
_refine_ls_goodness_of_fit_ref 1.019
_refine_ls_hydrogen_treatment constr
_refine_ls_matrix_type full
_refine_ls_number_parameters 721
_refine_ls_number_reflns 12037
_refine_ls_number_restraints 274
_refine_ls_restrained_S_all 1.027
_refine_ls_R_factor_all 0.0511
_refine_ls_R_factor_gt 0.0346
_refine_ls_shift/su_max 0.010
_refine_ls_shift/su_mean 0.000
_refine_ls_structure_factor_coef Fsqd
_refine_ls_weighting_details 'calc w=1/[\s^2^(Fo^2^)+(0.0220P)^2^+0.0000P] where P=(Fo^2^+2Fc^2^)/3'
_refine_ls_weighting_scheme calc
_refine_ls_wR_factor_gt 0.0679
_refine_ls_wR_factor_ref 0.0734
_reflns_number_gt 10156
_reflns_number_total 12037
_reflns_threshold_expression >2sigma(I)
_cod_data_source_file c5cc07211e2.cif
_cod_data_source_block bk1014
_cod_original_sg_symbol_Hall R3
_cod_original_sg_symbol_H-M R3
_cod_database_code 7118066

loop_
_symmetry_equiv_pos_as_xyz
'x, y, z'
'-y, x-y, z'
'-x+y, -x, z'
'x+2/3, y+1/3, z+1/3'
'-y+2/3, x-y+1/3, z+1/3'
'-x+y+2/3, -x+1/3, z+1/3'
'x+1/3, y+2/3, z+2/3'
'-y+1/3, x-y+2/3, z+2/3'
'-x+y+1/3, -x+2/3, z+2/3'

loop_
_atom_site_label
_atom_site_type_symbol
_atom_site_fract_x
_atom_site_fract_y
_atom_site_fract_z
_atom_site_U_iso_or_equiv
_atom_site_adp_type
_atom_site_occupancy
_atom_site_symmetry_multiplicity
_atom_site_calc_flag
_atom_site_refinement_flags
_atom_site_disorder_assembly
_atom_site_disorder_group
U1 U 0.3333 0.6667 0.278728(4) 0.02097(9) Uani 1 3 d S . .
Si1 Si 0.3333 0.6667 0.22096(5) 0.0533(10) Uani 1 3 d S . .
O1 O 0.2076(3) 0.6958(3) 0.27566(5) 0.0278(8) Uani 1 1 d . . .
N1 N 0.2097(3) 0.5830(3) 0.31100(6) 0.0191(9) Uani 1 1 d . . .
N2 N 0.3333 0.6667 0.24859(15) 0.035(3) Uani 1 3 d S . .
C1 C 0.2114(4) 0.6550(4) 0.32766(7) 0.0221(10) Uani 1 1 d . . .
H1A H 0.2425 0.6458 0.3407 0.026 Uiso 1 1 calc R . .
H1B H 0.1396 0.6374 0.3309 0.026 Uiso 1 1 calc R . .
C2 C 0.2723(4) 0.7664(4) 0.32076(8) 0.0211(11) Uani 1 1 d . . .
H2A H 0.2313 0.7806 0.3104 0.025 Uiso 1 1 calc R . .
H2B H 0.2855 0.8120 0.3331 0.025 Uiso 1 1 calc R . .
C3 C 0.1057(4) 0.5245(4) 0.30071(8) 0.0225(11) Uani 1 1 d . . .
H3A H 0.0582 0.4686 0.3103 0.027 Uiso 1 1 calc R . .
H3B H 0.1124 0.4915 0.2877 0.027 Uiso 1 1 calc R . .
C4 C 0.0581(4) 0.5895(4) 0.29504(8) 0.0241(11) Uani 1 1 d . . .
C5 C 0.1103(4) 0.6721(4) 0.28139(8) 0.0273(12) Uani 1 1 d . . .
C6 C 0.0629(4) 0.7295(4) 0.27460(9) 0.0338(13) Uani 1 1 d . . .
C7 C -0.0333(4) 0.7005(4) 0.28285(9) 0.0354(13) Uani 1 1 d . . .
H7A H -0.0669 0.7367 0.2782 0.042 Uiso 1 1 calc R . .
C8 C -0.0843(4) 0.6214(4) 0.29748(9) 0.0308(12) Uani 1 1 d . A .
C9 C -0.0375(4) 0.5652(4) 0.30333(8) 0.0277(11) Uani 1 1 d . . .
H9A H -0.0709 0.5097 0.3131 0.033 Uiso 1 1 calc R . .
C10 C 0.1138(6) 0.8183(6) 0.25795(11) 0.0493(18) Uani 1 1 d . . .
C11 C 0.0462(7) 0.8664(7) 0.25393(15) 0.090(3) Uani 1 1 d U . .
H11A H 0.0320 0.8897 0.2673 0.136 Uiso 1 1 calc R . .
H11B H -0.0192 0.8148 0.2475 0.136 Uiso 1 1 calc R . .
H11C H 0.0822 0.9255 0.2444 0.136 Uiso 1 1 calc R . .
C12 C 0.1236(8) 0.7705(7) 0.23732(12) 0.083(3) Uani 1 1 d . . .
H12A H 0.1736 0.7468 0.2392 0.124 Uiso 1 1 calc R . .
H12B H 0.1473 0.8224 0.2261 0.124 Uiso 1 1 calc R . .
H12C H 0.0561 0.7116 0.2335 0.124 Uiso 1 1 calc R . .
C13 C 0.2170(6) 0.9032(6) 0.26534(14) 0.069(3) Uani 1 1 d . . .
H13A H 0.2113 0.9209 0.2800 0.104 Uiso 1 1 calc R . .
H13B H 0.2393 0.9643 0.2564 0.104 Uiso 1 1 calc R . .
H13C H 0.2678 0.8800 0.2645 0.104 Uiso 1 1 calc R . .
C14 C -0.1914(5) 0.5948(6) 0.30641(12) 0.0410(17) Uani 1 1 d . . .
C15 C -0.2296(7) 0.5139(7) 0.32482(17) 0.049(3) Uani 0.768(9) 1 d PU A 1
H15A H -0.1805 0.5417 0.3366 0.073 Uiso 0.768(9) 1 calc PR A 1
H15B H -0.2344 0.4496 0.3198 0.073 Uiso 0.768(9) 1 calc PR A 1
H15C H -0.2978 0.5000 0.3296 0.073 Uiso 0.768(9) 1 calc PR A 1
C16 C -0.2738(6) 0.5446(8) 0.28828(15) 0.054(3) Uani 0.768(9) 1 d PU A 1
H16A H -0.3412 0.5319 0.2934 0.081 Uiso 0.768(9) 1 calc PR A 1
H16B H -0.2793 0.4790 0.2840 0.081 Uiso 0.768(9) 1 calc PR A 1
H16C H -0.2524 0.5917 0.2762 0.081 Uiso 0.768(9) 1 calc PR A 1
C17 C -0.1932(7) 0.6888(7) 0.31454(16) 0.046(2) Uani 0.768(9) 1 d PU A 1
H17A H -0.1404 0.7224 0.3255 0.069 Uiso 0.768(9) 1 calc PR A 1
H17B H -0.2615 0.6678 0.3205 0.069 Uiso 0.768(9) 1 calc PR A 1
H17C H -0.1790 0.7374 0.3029 0.069 Uiso 0.768(9) 1 calc PR A 1
C15A C -0.153(2) 0.635(2) 0.3312(5) 0.050(6) Uani 0.232(9) 1 d PU A 2
H15D H -0.0975 0.7072 0.3310 0.075 Uiso 0.232(9) 1 calc PR A 2
H15E H -0.1286 0.5919 0.3377 0.075 Uiso 0.232(9) 1 calc PR A 2
H15F H -0.2120 0.6292 0.3393 0.075 Uiso 0.232(9) 1 calc PR A 2
C16A C -0.251(2) 0.503(3) 0.3075(7) 0.057(7) Uani 0.232(9) 1 d PU A 2
H16D H -0.3159 0.4906 0.3140 0.086 Uiso 0.232(9) 1 calc PR A 2
H16E H -0.2208 0.4700 0.3160 0.086 Uiso 0.232(9) 1 calc PR A 2
H16F H -0.2655 0.4730 0.2932 0.086 Uiso 0.232(9) 1 calc PR A 2
C17A C -0.218(2) 0.677(2) 0.2982(5) 0.045(7) Uani 0.232(9) 1 d PU A 2
H17D H -0.1655 0.7457 0.3031 0.068 Uiso 0.232(9) 1 calc PR A 2
H17E H -0.2860 0.6610 0.3036 0.068 Uiso 0.232(9) 1 calc PR A 2
H17F H -0.2194 0.6758 0.2827 0.068 Uiso 0.232(9) 1 calc PR A 2
C18 C 0.3784(6) 0.8014(7) 0.21189(12) 0.068(2) Uani 1 1 d . . .
H18A H 0.3311 0.8240 0.2171 0.102 Uiso 1 1 calc R . .
H18B H 0.3798 0.8035 0.1964 0.102 Uiso 1 1 calc R . .
H18C H 0.4481 0.8476 0.2174 0.102 Uiso 1 1 calc R . .
U2 U -0.3333 0.3333 0.465906(4) 0.02129(9) Uani 1 3 d S . .
Si2 Si -0.3333 0.3333 0.52376(5) 0.0540(10) Uani 1 3 d S . .
O2 O -0.2077(3) 0.4881(3) 0.46889(5) 0.0289(8) Uani 1 1 d . . .
N3 N -0.2097(3) 0.3735(3) 0.43358(6) 0.0191(9) Uani 1 1 d . . .
N4 N -0.3333 0.3333 0.49615(15) 0.039(3) Uani 1 3 d S . .
C19 C -0.2115(4) 0.4438(4) 0.41697(7) 0.0218(10) Uani 1 1 d . . .
H19A H -0.2432 0.4034 0.4040 0.026 Uiso 1 1 calc R . .
H19B H -0.1397 0.4976 0.4136 0.026 Uiso 1 1 calc R . .
C20 C -0.2719(4) 0.4955(4) 0.42397(8) 0.0211(11) Uani 1 1 d . . .
H20A H -0.2310 0.5500 0.4345 0.025 Uiso 1 1 calc R . .
H20B H -0.2847 0.5285 0.4117 0.025 Uiso 1 1 calc R . .
C21 C -0.1057(4) 0.4180(4) 0.44399(8) 0.0236(11) Uani 1 1 d . . .
H21A H -0.0582 0.4092 0.4344 0.028 Uiso 1 1 calc R . .
H21B H -0.1130 0.3785 0.4571 0.028 Uiso 1 1 calc R . .
C22 C -0.0585(4) 0.5310(4) 0.44946(8) 0.0233(11) Uani 1 1 d . . .
C23 C -0.1105(4) 0.5616(4) 0.46317(8) 0.0291(12) Uani 1 1 d . . .
C24 C -0.0630(5) 0.6663(4) 0.47001(9) 0.0339(13) Uani 1 1 d . . .
C25 C 0.0332(4) 0.7334(4) 0.46169(9) 0.0366(14) Uani 1 1 d . . .
H25A H 0.0667 0.8032 0.4664 0.044 Uiso 1 1 calc R . .
C26 C 0.0846(4) 0.7065(4) 0.44698(9) 0.0305(12) Uani 1 1 d . B .
C27 C 0.0372(4) 0.6027(4) 0.44113(8) 0.0263(11) Uani 1 1 d . . .
H27A H 0.0706 0.5807 0.4314 0.032 Uiso 1 1 calc R . .
C28 C -0.1142(6) 0.7040(6) 0.48671(11) 0.0499(18) Uani 1 1 d . . .
C29 C -0.0457(7) 0.8200(6) 0.49072(15) 0.091(3) Uani 1 1 d U . .
H29A H -0.0801 0.8430 0.5007 0.136 Uiso 1 1 calc R . .
H29B H -0.0339 0.8577 0.4774 0.136 Uiso 1 1 calc R . .
H29C H 0.0207 0.8337 0.4966 0.136 Uiso 1 1 calc R . .
C30 C -0.1227(8) 0.6481(8) 0.50737(12) 0.081(3) Uani 1 1 d . . .
H30A H -0.1482 0.6753 0.5185 0.122 Uiso 1 1 calc R . .
H30B H -0.0544 0.6592 0.5113 0.122 Uiso 1 1 calc R . .
H30C H -0.1708 0.5739 0.5056 0.122 Uiso 1 1 calc R . .
C31 C -0.2167(6) 0.6849(7) 0.47946(14) 0.069(3) Uani 1 1 d . . .
H31A H -0.2411 0.7203 0.4889 0.103 Uiso 1 1 calc R . .
H31B H -0.2661 0.6104 0.4796 0.103 Uiso 1 1 calc R . .
H31C H -0.2107 0.7113 0.4651 0.103 Uiso 1 1 calc R . .
C32 C 0.1900(5) 0.7865(5) 0.43796(12) 0.0440(17) Uani 1 1 d . . .
C33 C 0.2292(7) 0.7428(7) 0.41996(17) 0.053(3) Uani 0.767(9) 1 d PU B 1
H33A H 0.1806 0.7204 0.4081 0.079 Uiso 0.767(9) 1 calc PR B 1
H33B H 0.2341 0.6838 0.4253 0.079 Uiso 0.767(9) 1 calc PR B 1
H33C H 0.2976 0.7970 0.4152 0.079 Uiso 0.767(9) 1 calc PR B 1
C34 C 0.1930(7) 0.8816(6) 0.43008(16) 0.049(2) Uani 0.767(9) 1 d PU B 1
H34A H 0.1387 0.8629 0.4195 0.073 Uiso 0.767(9) 1 calc PR B 1
H34B H 0.2607 0.9273 0.4237 0.073 Uiso 0.767(9) 1 calc PR B 1
H34C H 0.1817 0.9173 0.4419 0.073 Uiso 0.767(9) 1 calc PR B 1
C35 C 0.2734(6) 0.8186(8) 0.45647(16) 0.055(3) Uani 0.767(9) 1 d PU B 1
H35A H 0.2514 0.8432 0.4687 0.082 Uiso 0.767(9) 1 calc PR B 1
H35B H 0.3407 0.8738 0.4515 0.082 Uiso 0.767(9) 1 calc PR B 1
H35C H 0.2792 0.7584 0.4606 0.082 Uiso 0.767(9) 1 calc PR B 1
C33A C 0.155(3) 0.789(2) 0.4138(5) 0.052(7) Uani 0.233(9) 1 d PU B 2
H33D H 0.1216 0.8308 0.4130 0.078 Uiso 0.233(9) 1 calc PR B 2
H33E H 0.1070 0.7184 0.4091 0.078 Uiso 0.233(9) 1 calc PR B 2
H33F H 0.2165 0.8194 0.4047 0.078 Uiso 0.233(9) 1 calc PR B 2
C34A C 0.220(3) 0.895(2) 0.4464(5) 0.059(8) Uani 0.233(9) 1 d PU B 2
H34D H 0.1681 0.9133 0.4418 0.089 Uiso 0.233(9) 1 calc PR B 2
H34E H 0.2878 0.9463 0.4409 0.089 Uiso 0.233(9) 1 calc PR B 2
H34F H 0.2221 0.8949 0.4619 0.089 Uiso 0.233(9) 1 calc PR B 2
C35A C 0.260(2) 0.759(3) 0.4459(7) 0.069(8) Uani 0.233(9) 1 d PU B 2
H35D H 0.3284 0.8212 0.4475 0.103 Uiso 0.233(9) 1 calc PR B 2
H35E H 0.2657 0.7111 0.4361 0.103 Uiso 0.233(9) 1 calc PR B 2
H35F H 0.2363 0.7254 0.4596 0.103 Uiso 0.233(9) 1 calc PR B 2
C36 C -0.4235(7) 0.1991(7) 0.53283(12) 0.073(3) Uani 1 1 d . . .
H36A H -0.4929 0.1762 0.5273 0.109 Uiso 1 1 calc R . .
H36B H -0.4258 0.1974 0.5483 0.109 Uiso 1 1 calc R . .
H36C H -0.3993 0.1529 0.5277 0.109 Uiso 1 1 calc R . .
Sb1 Sb 0.89931(3) 0.23268(3) 0.038967(6) 0.02732(9) Uani 1 1 d . . .
F11 F 0.9733(4) 0.1638(4) 0.04108(5) 0.0672(13) Uani 1 1 d . C .
F12 F 0.8299(4) 0.3067(4) 0.03686(6) 0.0680(13) Uani 1 1 d . C .
F13 F 1.0277(10) 0.3473(11) 0.0434(3) 0.073(4) Uani 0.528(19) 1 d PU C 1
F14 F 0.8706(14) 0.2165(13) 0.0671(2) 0.057(4) Uani 0.528(19) 1 d PU C 1
F15 F 0.7708(9) 0.1181(9) 0.0331(3) 0.081(4) Uani 0.528(19) 1 d PU C 1
F16 F 0.9296(15) 0.2505(17) 0.0094(3) 0.070(5) Uani 0.528(19) 1 d PU C 1
F13A F 1.0122(13) 0.3607(12) 0.0334(3) 0.071(4) Uani 0.472(19) 1 d PU C 2
F14A F 0.9189(16) 0.2636(15) 0.0687(3) 0.057(4) Uani 0.472(19) 1 d PU C 2
F15A F 0.7906(11) 0.1043(11) 0.0463(3) 0.087(5) Uani 0.472(19) 1 d PU C 2
F16A F 0.8819(14) 0.2031(15) 0.0112(3) 0.053(4) Uani 0.472(19) 1 d PU C 2
Na1 Na 0.0000 1.0000 0.37216(11) 0.0453(9) Uani 1 3 d S . .
C101 C -0.0948(7) 0.8107(7) 0.41060(14) 0.078(3) Uani 1 1 d D . .
H10A H -0.0811 0.7626 0.4186 0.117 Uiso 1 1 calc R . .
H10B H -0.1667 0.7747 0.4057 0.117 Uiso 1 1 calc R . .
H10C H -0.0832 0.8686 0.4197 0.117 Uiso 1 1 calc R . .
O102 O -0.0283(4) 0.8483(4) 0.39326(8) 0.0613(13) Uani 1 1 d D . .
C103 C -0.0419(7) 0.7629(6) 0.38097(13) 0.075(2) Uani 1 1 d D . .
H10D H -0.1119 0.7273 0.3746 0.090 Uiso 1 1 calc R . .
H10E H -0.0343 0.7128 0.3899 0.090 Uiso 1 1 calc R . .
C104 C 0.0400(7) 0.8043(6) 0.36378(13) 0.073(2) Uani 1 1 d D . .
H10F H 0.1098 0.8382 0.3702 0.087 Uiso 1 1 calc R . .
H10G H 0.0325 0.7466 0.3548 0.087 Uiso 1 1 calc R . .
O105 O 0.0284(4) 0.8767(4) 0.35129(8) 0.0606(13) Uani 1 1 d D . .
C106 C 0.0949(6) 0.9061(7) 0.33346(14) 0.071(3) Uani 1 1 d D . .
H10H H 0.0796 0.8444 0.3253 0.107 Uiso 1 1 calc R . .
H10I H 0.1670 0.9404 0.3382 0.107 Uiso 1 1 calc R . .
H10J H 0.0840 0.9538 0.3246 0.107 Uiso 1 1 calc R . .
C201 C 0.5557(17) 0.4763(18) 0.2454(3) 0.159(6) Uani 0.698(8) 1 d PDU D 1
H20C H 0.5645 0.4669 0.2604 0.238 Uiso 0.698(8) 1 calc PR D 1
H20D H 0.5084 0.5034 0.2438 0.238 Uiso 0.698(8) 1 calc PR D 1
H20E H 0.6230 0.5252 0.2393 0.238 Uiso 0.698(8) 1 calc PR D 1
O202 O 0.5174(15) 0.3871(15) 0.2357(3) 0.205(5) Uani 0.698(8) 1 d PDU D 1
C203 C 0.512(2) 0.393(2) 0.2125(3) 0.206(5) Uani 0.698(8) 1 d PDU D 1
H20F H 0.5824 0.4361 0.2069 0.247 Uiso 0.698(8) 1 calc PR D 1
H20G H 0.4716 0.4275 0.2090 0.247 Uiso 0.698(8) 1 calc PR D 1
C204 C 0.459(2) 0.282(2) 0.2012(4) 0.205(5) Uani 0.698(8) 1 d PDU D 1
H20H H 0.4944 0.2454 0.2063 0.246 Uiso 0.698(8) 1 calc PR D 1
H20I H 0.3864 0.2424 0.2062 0.246 Uiso 0.698(8) 1 calc PR D 1
O205 O 0.4561(17) 0.2756(17) 0.1786(3) 0.210(5) Uani 0.698(8) 1 d PDU D 1
C206 C 0.404(2) 0.1859(19) 0.1669(4) 0.175(6) Uani 0.698(8) 1 d PDU D 1
H20J H 0.4243 0.2010 0.1521 0.263 Uiso 0.698(8) 1 calc PR D 1
H20K H 0.3297 0.1577 0.1683 0.263 Uiso 0.698(8) 1 calc PR D 1
H20L H 0.4227 0.1352 0.1722 0.263 Uiso 0.698(8) 1 calc PR D 1
C211 C 0.635(4) 0.512(5) 0.2165(7) 0.209(9) Uani 0.302(8) 1 d PDU D 2
H21C H 0.6689 0.5586 0.2284 0.313 Uiso 0.302(8) 1 calc PR D 2
H21D H 0.6144 0.4408 0.2207 0.313 Uiso 0.302(8) 1 calc PR D 2
H21E H 0.5744 0.5155 0.2122 0.313 Uiso 0.302(8) 1 calc PR D 2
O212 O 0.703(3) 0.540(3) 0.2001(7) 0.210(6) Uani 0.302(8) 1 d PDU D 2
C213 C 0.658(4) 0.520(3) 0.1794(7) 0.210(6) Uani 0.302(8) 1 d PDU D 2
H21F H 0.7107 0.5679 0.1692 0.252 Uiso 0.302(8) 1 calc PR D 2
H21G H 0.5998 0.5333 0.1793 0.252 Uiso 0.302(8) 1 calc PR D 2
C214 C 0.619(3) 0.406(3) 0.1720(8) 0.211(6) Uani 0.302(8) 1 d PDU D 2
H21H H 0.6473 0.4083 0.1578 0.253 Uiso 0.302(8) 1 calc PR D 2
H21I H 0.6475 0.3745 0.1817 0.253 Uiso 0.302(8) 1 calc PR D 2
O215 O 0.509(3) 0.338(3) 0.1711(7) 0.211(5) Uani 0.302(8) 1 d PDU D 2
C216 C 0.456(4) 0.234(4) 0.1651(12) 0.193(6) Uani 0.302(8) 1 d PDU D 2
H21J H 0.4272 0.1904 0.1777 0.290 Uiso 0.302(8) 1 calc PR D 2
H21K H 0.5047 0.2167 0.1582 0.290 Uiso 0.302(8) 1 calc PR D 2
H21L H 0.4004 0.2210 0.1553 0.290 Uiso 0.302(8) 1 calc PR D 2

loop_
_atom_site_aniso_label
_atom_site_aniso_U_11
_atom_site_aniso_U_22
_atom_site_aniso_U_33
_atom_site_aniso_U_23
_atom_site_aniso_U_13
_atom_site_aniso_U_12
U1 0.02360(13) 0.02360(13) 0.01570(17) 0.000 0.000 0.01180(6)
Si1 0.0712(17) 0.0712(17) 0.0174(15) 0.000 0.000 0.0356(8)
O1 0.024(2) 0.034(2) 0.0274(18) 0.0077(15) -0.0017(15) 0.0156(17)
N1 0.020(2) 0.017(2) 0.022(2) -0.0001(17) -0.0024(16) 0.0097(19)
N2 0.040(4) 0.040(4) 0.026(5) 0.000 0.000 0.0199(19)
C1 0.020(3) 0.021(3) 0.025(3) 0.005(2) 0.003(2) 0.010(2)
C2 0.018(3) 0.024(3) 0.022(2) -0.003(2) 0.005(2) 0.011(2)
C3 0.019(3) 0.016(3) 0.026(3) -0.001(2) 0.000(2) 0.004(2)
C4 0.022(3) 0.023(3) 0.026(3) 0.001(2) -0.004(2) 0.010(2)
C5 0.024(3) 0.034(3) 0.026(3) -0.002(2) -0.007(2) 0.017(3)
C6 0.034(3) 0.035(3) 0.034(3) 0.003(2) -0.009(2) 0.019(3)
C7 0.034(3) 0.033(3) 0.045(3) -0.003(3) -0.010(3) 0.022(3)
C8 0.022(3) 0.032(3) 0.043(3) -0.012(2) -0.008(2) 0.017(3)
C9 0.022(3) 0.018(3) 0.037(3) -0.002(2) -0.002(2) 0.005(2)
C10 0.047(4) 0.055(5) 0.049(4) 0.024(3) -0.008(3) 0.028(4)
C11 0.086(6) 0.096(6) 0.109(6) 0.056(5) 0.010(5) 0.060(5)
C12 0.116(8) 0.081(6) 0.047(5) 0.021(4) 0.002(5) 0.046(6)
C13 0.067(6) 0.043(5) 0.082(6) 0.033(4) -0.017(5) 0.015(4)
C14 0.032(4) 0.038(4) 0.064(5) -0.001(3) 0.002(3) 0.026(3)
C15 0.030(5) 0.048(5) 0.069(6) 0.005(5) 0.021(4) 0.021(4)
C16 0.018(4) 0.061(6) 0.080(6) -0.019(5) -0.001(4) 0.018(4)
C17 0.034(5) 0.047(5) 0.067(6) -0.005(4) 0.000(4) 0.028(4)
C15A 0.047(11) 0.055(11) 0.068(12) 0.010(10) 0.009(10) 0.041(9)
C16A 0.028(11) 0.051(12) 0.089(13) 0.002(12) 0.013(11) 0.017(10)
C17A 0.043(13) 0.052(13) 0.054(14) 0.010(12) 0.000(11) 0.034(11)
C18 0.077(6) 0.084(6) 0.037(4) 0.023(4) 0.006(4) 0.035(5)
U2 0.02391(13) 0.02391(13) 0.01605(17) 0.000 0.000 0.01195(6)
Si2 0.0722(17) 0.0722(17) 0.0178(16) 0.000 0.000 0.0361(8)
O2 0.028(2) 0.029(2) 0.0271(18) -0.0092(15) 0.0000(15) 0.0121(18)
N3 0.017(2) 0.017(2) 0.021(2) -0.0034(17) 0.0005(16) 0.0070(19)
N4 0.050(4) 0.050(4) 0.018(5) 0.000 0.000 0.025(2)
C19 0.022(3) 0.024(3) 0.021(2) 0.001(2) 0.0014(19) 0.013(2)
C20 0.023(3) 0.020(3) 0.022(2) 0.007(2) 0.005(2) 0.013(2)
C21 0.020(3) 0.021(3) 0.029(3) -0.003(2) -0.003(2) 0.010(2)
C22 0.022(3) 0.020(3) 0.030(3) -0.003(2) -0.003(2) 0.012(2)
C23 0.023(3) 0.029(3) 0.033(3) -0.007(2) -0.006(2) 0.012(3)
C24 0.036(3) 0.030(3) 0.035(3) -0.016(2) -0.009(2) 0.016(3)
C25 0.031(3) 0.025(3) 0.050(4) -0.008(3) -0.011(3) 0.012(3)
C26 0.023(3) 0.021(3) 0.041(3) 0.002(2) -0.007(2) 0.006(2)
C27 0.022(3) 0.025(3) 0.031(3) 0.001(2) -0.004(2) 0.012(2)
C28 0.051(4) 0.050(4) 0.047(4) -0.027(3) -0.004(3) 0.024(4)
C29 0.085(6) 0.065(5) 0.104(6) -0.050(4) 0.018(5) 0.024(4)
C30 0.108(7) 0.111(8) 0.048(5) -0.023(5) -0.003(4) 0.071(7)
C31 0.072(6) 0.075(6) 0.085(6) -0.050(5) -0.020(5) 0.056(5)
C32 0.036(4) 0.028(4) 0.055(4) 0.001(3) -0.003(3) 0.007(3)
C33 0.037(5) 0.029(5) 0.075(6) 0.012(4) 0.027(4) 0.003(4)
C34 0.048(5) 0.023(4) 0.065(6) 0.008(4) 0.004(5) 0.009(4)
C35 0.024(5) 0.040(6) 0.075(6) 0.006(5) -0.005(4) -0.003(4)
C33A 0.058(12) 0.011(9) 0.061(12) -0.002(9) 0.023(10) -0.002(9)
C34A 0.068(16) 0.025(12) 0.064(15) 0.003(12) -0.001(14) 0.007(12)
C35A 0.027(11) 0.037(12) 0.103(14) -0.005(12) 0.021(12) -0.013(11)
C36 0.101(7) 0.088(6) 0.032(4) 0.025(4) 0.017(4) 0.049(6)
Sb1 0.0297(2) 0.0304(2) 0.02615(17) 0.00187(17) -0.00169(17) 0.01821(19)
F11 0.116(4) 0.104(3) 0.0358(19) 0.020(2) 0.016(2) 0.095(3)
F12 0.105(3) 0.115(4) 0.039(2) -0.017(2) -0.020(2) 0.096(3)
F13 0.039(5) 0.044(6) 0.115(11) -0.015(7) -0.020(7) 0.006(4)
F14 0.091(11) 0.077(11) 0.035(6) 0.016(7) 0.022(7) 0.066(8)
F15 0.043(5) 0.039(6) 0.141(12) -0.030(7) -0.019(7) 0.006(4)
F16 0.098(12) 0.123(14) 0.033(4) 0.015(7) 0.016(7) 0.089(11)
F13A 0.051(8) 0.041(6) 0.105(12) 0.020(7) 0.001(7) 0.011(5)
F14A 0.106(13) 0.075(11) 0.024(4) -0.004(7) -0.010(7) 0.071(9)
F15A 0.040(7) 0.065(7) 0.125(12) 0.026(8) 0.003(7) 0.004(5)
F16A 0.075(11) 0.099(13) 0.024(6) -0.016(7) -0.015(7) 0.071(10)
Na1 0.0364(12) 0.0364(12) 0.063(2) 0.000 0.000 0.0182(6)
C101 0.069(6) 0.071(6) 0.072(6) 0.008(5) 0.036(5) 0.018(5)
O102 0.050(3) 0.051(3) 0.071(3) 0.008(2) 0.024(2) 0.016(3)
C103 0.076(6) 0.063(5) 0.090(6) 0.028(5) 0.039(5) 0.039(5)
C104 0.076(6) 0.065(5) 0.086(6) 0.014(4) 0.034(5) 0.042(5)
O105 0.051(3) 0.064(3) 0.069(3) 0.017(3) 0.025(2) 0.031(3)
C106 0.052(5) 0.085(7) 0.074(6) 0.020(5) 0.030(4) 0.032(5)
C201 0.165(8) 0.177(8) 0.152(8) -0.018(7) -0.009(7) 0.099(6)
O202 0.201(6) 0.207(6) 0.201(6) 0.003(4) 0.002(4) 0.098(4)
C203 0.204(5) 0.208(5) 0.202(5) 0.001(3) 0.000(3) 0.100(4)
C204 0.205(5) 0.207(5) 0.203(5) 0.000(3) 0.000(3) 0.103(4)
O205 0.209(5) 0.209(5) 0.207(5) 0.002(3) 0.000(3) 0.101(3)
C206 0.186(7) 0.187(7) 0.178(8) -0.021(6) 0.006(6) 0.111(6)
C211 0.208(10) 0.208(10) 0.209(10) 0.003(8) 0.004(8) 0.103(7)
O212 0.210(7) 0.211(7) 0.210(7) -0.001(4) 0.001(4) 0.105(4)
C213 0.210(7) 0.211(7) 0.209(7) 0.000(4) 0.000(4) 0.105(4)
C214 0.210(6) 0.211(6) 0.209(6) 0.000(3) 0.000(3) 0.104(4)
O215 0.210(6) 0.211(6) 0.208(6) 0.001(3) 0.001(3) 0.101(4)
C216 0.200(7) 0.197(7) 0.192(7) -0.008(6) 0.004(6) 0.105(5)

loop_
_atom_type_symbol
_atom_type_description
_atom_type_scat_dispersion_real
_atom_type_scat_dispersion_imag
_atom_type_scat_source
C C 0.0033 0.0016 'International Tables Vol C Tables 4.2.6.8 and 6.1.1.4'
H H 0.0000 0.0000 'International Tables Vol C Tables 4.2.6.8 and 6.1.1.4'
N N 0.0061 0.0033 'International Tables Vol C Tables 4.2.6.8 and 6.1.1.4'
O O 0.0106 0.0060 'International Tables Vol C Tables 4.2.6.8 and 6.1.1.4'
F F 0.0171 0.0103 'International Tables Vol C Tables 4.2.6.8 and 6.1.1.4'
Sb Sb -0.5866 1.5461 'International Tables Vol C Tables 4.2.6.8 and 6.1.1.4'
U U -9.6767 9.6646 'International Tables Vol C Tables 4.2.6.8 and 6.1.1.4'
Si Si 0.0817 0.0704 'International Tables Vol C Tables 4.2.6.8 and 6.1.1.4'
Na Na 0.0362 0.0249 'International Tables Vol C Tables 4.2.6.8 and 6.1.1.4'

loop_
_geom_angle_atom_site_label_1
_geom_angle_atom_site_label_2
_geom_angle_atom_site_label_3
_geom_angle
_geom_angle_site_symmetry_1
_geom_angle_site_symmetry_3
N2 U1 O1 84.77(9) . .
N2 U1 O1 84.77(9) . 3_565
O1 U1 O1 119.18(3) . 3_565
N2 U1 O1 84.77(9) . 2_665
O1 U1 O1 119.18(3) . 2_665
O1 U1 O1 119.18(3) 3_565 2_665
N2 U1 N1 141.43(9) . 3_565
O1 U1 N1 80.87(13) . 3_565
O1 U1 N1 71.74(13) 3_565 3_565
O1 U1 N1 133.29(13) 2_665 3_565
N2 U1 N1 141.43(9) . .
O1 U1 N1 71.74(13) . .
O1 U1 N1 133.29(13) 3_565 .
O1 U1 N1 80.87(13) 2_665 .
N1 U1 N1 65.36(14) 3_565 .
N2 U1 N1 141.43(9) . 2_665
O1 U1 N1 133.29(13) . 2_665
O1 U1 N1 80.87(13) 3_565 2_665
O1 U1 N1 71.74(12) 2_665 2_665
N1 U1 N1 65.36(14) 3_565 2_665
N1 U1 N1 65.36(14) . 2_665
N2 Si1 C18 108.0(3) . .
N2 Si1 C18 108.0(3) . 2_665
C18 Si1 C18 110.9(3) . 2_665
N2 Si1 C18 108.0(3) . 3_565
C18 Si1 C18 110.9(3) . 3_565
C18 Si1 C18 110.9(3) 2_665 3_565
C5 O1 U1 148.7(3) . .
C3 N1 C1 111.5(4) . .
C3 N1 C2 107.9(4) . 2_665
C1 N1 C2 109.6(4) . 2_665
C3 N1 U1 102.4(3) . .
C1 N1 U1 117.0(3) . .
C2 N1 U1 107.9(3) 2_665 .
Si1 N2 U1 180.000(1) . .
N1 C1 C2 111.8(4) . .
N1 C1 H1A 109.3 . .
C2 C1 H1A 109.3 . .
N1 C1 H1B 109.3 . .
C2 C1 H1B 109.3 . .
H1A C1 H1B 107.9 . .
N1 C2 C1 111.3(4) 3_565 .
N1 C2 H2A 109.4 3_565 .
C1 C2 H2A 109.4 . .
N1 C2 H2B 109.4 3_565 .
C1 C2 H2B 109.4 . .
H2A C2 H2B 108.0 . .
N1 C3 C4 114.5(4) . .
N1 C3 H3A 108.6 . .
C4 C3 H3A 108.6 . .
N1 C3 H3B 108.6 . .
C4 C3 H3B 108.6 . .
H3A C3 H3B 107.6 . .
C5 C4 C9 121.1(5) . .
C5 C4 C3 119.1(5) . .
C9 C4 C3 119.8(4) . .
O1 C5 C4 116.8(4) . .
O1 C5 C6 123.3(5) . .
C4 C5 C6 119.9(5) . .
C7 C6 C5 116.7(5) . .
C7 C6 C10 120.7(5) . .
C5 C6 C10 122.6(5) . .
C6 C7 C8 124.1(5) . .
C6 C7 H7A 117.9 . .
C8 C7 H7A 117.9 . .
C9 C8 C7 117.7(5) . .
C9 C8 C14 121.1(5) . .
C7 C8 C14 121.2(5) . .
C8 C9 C4 120.3(5) . .
C8 C9 H9A 119.8 . .
C4 C9 H9A 119.8 . .
C13 C10 C11 107.2(7) . .
C13 C10 C12 111.4(7) . .
C11 C10 C12 108.5(6) . .
C13 C10 C6 111.4(5) . .
C11 C10 C6 110.9(6) . .
C12 C10 C6 107.5(6) . .
C10 C11 H11A 109.5 . .
C10 C11 H11B 109.5 . .
H11A C11 H11B 109.5 . .
C10 C11 H11C 109.5 . .
H11A C11 H11C 109.5 . .
H11B C11 H11C 109.5 . .
C10 C12 H12A 109.5 . .
C10 C12 H12B 109.5 . .
H12A C12 H12B 109.5 . .
C10 C12 H12C 109.5 . .
H12A C12 H12C 109.5 . .
H12B C12 H12C 109.5 . .
C10 C13 H13A 109.5 . .
C10 C13 H13B 109.5 . .
H13A C13 H13B 109.5 . .
C10 C13 H13C 109.5 . .
H13A C13 H13C 109.5 . .
H13B C13 H13C 109.5 . .
C16A C14 C17 133.7(17) . .
C16A C14 C8 113.1(16) . .
C17 C14 C8 112.5(6) . .
C16A C14 C17A 125(2) . .
C8 C14 C17A 108.3(12) . .
C17 C14 C15 107.0(7) . .
C8 C14 C15 113.6(6) . .
C17A C14 C15 135.9(12) . .
C17 C14 C16 108.6(6) . .
C8 C14 C16 108.5(6) . .
C17A C14 C16 71.5(13) . .
C15 C14 C16 106.3(7) . .
C16A C14 C15A 106(2) . .
C17 C14 C15A 60.5(10) . .
C8 C14 C15A 97.4(11) . .
C17A C14 C15A 101.9(16) . .
C15 C14 C15A 60.3(11) . .
C16 C14 C15A 154.0(12) . .
C14 C15 H15A 109.5 . .
C14 C15 H15B 109.5 . .
C14 C15 H15C 109.5 . .
C14 C16 H16A 109.5 . .
C14 C16 H16B 109.5 . .
C14 C16 H16C 109.5 . .
C14 C17 H17A 109.5 . .
C14 C17 H17B 109.5 . .
C14 C17 H17C 109.5 . .
C14 C15A H15D 109.5 . .
C14 C15A H15E 109.5 . .
H15D C15A H15E 109.5 . .
C14 C15A H15F 109.5 . .
H15D C15A H15F 109.5 . .
H15E C15A H15F 109.5 . .
C14 C16A H16D 109.5 . .
C14 C16A H16E 109.5 . .
H16D C16A H16E 109.5 . .
C14 C16A H16F 109.5 . .
H16D C16A H16F 109.5 . .
H16E C16A H16F 109.5 . .
C14 C17A H17D 109.5 . .
C14 C17A H17E 109.5 . .
H17D C17A H17E 109.5 . .
C14 C17A H17F 109.5 . .
H17D C17A H17F 109.5 . .
H17E C17A H17F 109.5 . .
Si1 C18 H18A 109.5 . .
Si1 C18 H18B 109.5 . .
H18A C18 H18B 109.5 . .
Si1 C18 H18C 109.5 . .
H18A C18 H18C 109.5 . .
H18B C18 H18C 109.5 . .
N4 U2 O2 84.91(9) . 3_455
N4 U2 O2 84.91(9) . .
O2 U2 O2 119.22(3) 3_455 .
N4 U2 O2 84.91(9) . 2_565
O2 U2 O2 119.22(3) 3_455 2_565
O2 U2 O2 119.22(3) . 2_565
N4 U2 N3 141.50(9) . .
O2 U2 N3 80.85(13) 3_455 .
O2 U2 N3 71.60(13) . .
O2 U2 N3 133.07(13) 2_565 .
N4 U2 N3 141.50(9) . 3_455
O2 U2 N3 71.60(13) 3_455 3_455
O2 U2 N3 133.07(13) . 3_455
O2 U2 N3 80.85(13) 2_565 3_455
N3 U2 N3 65.25(14) . 3_455
N4 U2 N3 141.50(9) . 2_565
O2 U2 N3 133.07(13) 3_455 2_565
O2 U2 N3 80.85(13) . 2_565
O2 U2 N3 71.60(12) 2_565 2_565
N3 U2 N3 65.25(14) . 2_565
N3 U2 N3 65.25(14) 3_455 2_565
N4 Si2 C36 108.0(3) . 2_565
N4 Si2 C36 108.0(3) . .
C36 Si2 C36 110.9(3) 2_565 .
N4 Si2 C36 108.0(3) . 3_455
C36 Si2 C36 110.9(3) 2_565 3_455
C36 Si2 C36 110.9(3) . 3_455
C23 O2 U2 148.8(3) . .
C19 N3 C21 112.1(4) . .
C19 N3 C20 110.3(4) . 3_455
C21 N3 C20 106.7(4) . 3_455
C19 N3 U2 117.0(3) . .
C21 N3 U2 102.2(3) . .
C20 N3 U2 107.8(3) 3_455 .
Si2 N4 U2 180.0 . .
N3 C19 C20 112.0(4) . .
N3 C19 H19A 109.2 . .
C20 C19 H19A 109.2 . .
N3 C19 H19B 109.2 . .
C20 C19 H19B 109.2 . .
H19A C19 H19B 107.9 . .
N3 C20 C19 110.1(4) 2_565 .
N3 C20 H20A 109.6 2_565 .
C19 C20 H20A 109.6 . .
N3 C20 H20B 109.6 2_565 .
C19 C20 H20B 109.6 . .
H20A C20 H20B 108.1 . .
N3 C21 C22 113.4(4) . .
N3 C21 H21A 108.9 . .
C22 C21 H21A 108.9 . .
N3 C21 H21B 108.9 . .
C22 C21 H21B 108.9 . .
H21A C21 H21B 107.7 . .
C23 C22 C27 120.9(5) . .
C23 C22 C21 119.2(5) . .
C27 C22 C21 119.9(4) . .
O2 C23 C22 116.7(4) . .
O2 C23 C24 123.3(5) . .
C22 C23 C24 120.0(5) . .
C25 C24 C23 116.5(5) . .
C25 C24 C28 121.0(5) . .
C23 C24 C28 122.4(5) . .
C24 C25 C26 124.9(5) . .
C24 C25 H25A 117.6 . .
C26 C25 H25A 117.6 . .
C25 C26 C27 116.9(5) . .
C25 C26 C32 121.7(5) . .
C27 C26 C32 121.3(5) . .
C22 C27 C26 120.6(5) . .
C22 C27 H27A 119.7 . .
C26 C27 H27A 119.7 . .
C31 C28 C30 111.5(7) . .
C31 C28 C29 108.1(7) . .
C30 C28 C29 107.6(7) . .
C31 C28 C24 111.3(5) . .
C30 C28 C24 107.8(6) . .
C29 C28 C24 110.5(6) . .
C28 C29 H29A 109.5 . .
C28 C29 H29B 109.5 . .
H29A C29 H29B 109.5 . .
C28 C29 H29C 109.5 . .
H29A C29 H29C 109.5 . .
H29B C29 H29C 109.5 . .
C28 C30 H30A 109.5 . .
C28 C30 H30B 109.5 . .
H30A C30 H30B 109.5 . .
C28 C30 H30C 109.5 . .
H30A C30 H30C 109.5 . .
H30B C30 H30C 109.5 . .
C28 C31 H31A 109.5 . .
C28 C31 H31B 109.5 . .
H31A C31 H31B 109.5 . .
C28 C31 H31C 109.5 . .
H31A C31 H31C 109.5 . .
H31B C31 H31C 109.5 . .
C35A C32 C34 137.2(15) . .
C35A C32 C26 105.4(14) . .
C34 C32 C26 113.5(6) . .
C35A C32 C34A 109(2) . .
C26 C32 C34A 109.4(14) . .
C35A C32 C33 69.3(18) . .
C34 C32 C33 108.3(7) . .
C26 C32 C33 113.5(6) . .
C34A C32 C33 135.9(14) . .
C34 C32 C35 108.3(7) . .
C26 C32 C35 107.5(6) . .
C34A C32 C35 70.1(14) . .
C33 C32 C35 105.2(7) . .
C35A C32 C33A 130(2) . .
C34 C32 C33A 61.2(10) . .
C26 C32 C33A 98.9(11) . .
C34A C32 C33A 103.3(17) . .
C33 C32 C33A 60.8(12) . .
C35 C32 C33A 153.5(12) . .
C32 C33 H33A 109.5 . .
C32 C33 H33B 109.5 . .
C32 C33 H33C 109.5 . .
C32 C34 H34A 109.5 . .
C32 C34 H34B 109.5 . .
C32 C34 H34C 109.5 . .
C32 C35 H35A 109.5 . .
C32 C35 H35B 109.5 . .
C32 C35 H35C 109.5 . .
C32 C33A H33D 109.5 . .
C32 C33A H33E 109.5 . .
H33D C33A H33E 109.5 . .
C32 C33A H33F 109.5 . .
H33D C33A H33F 109.5 . .
H33E C33A H33F 109.5 . .
C32 C34A H34D 109.5 . .
C32 C34A H34E 109.5 . .
H34D C34A H34E 109.5 . .
C32 C34A H34F 109.5 . .
H34D C34A H34F 109.5 . .
H34E C34A H34F 109.5 . .
C32 C35A H35D 109.5 . .
C32 C35A H35E 109.5 . .
H35D C35A H35E 109.5 . .
C32 C35A H35F 109.5 . .
H35D C35A H35F 109.5 . .
H35E C35A H35F 109.5 . .
Si2 C36 H36A 109.5 . .
Si2 C36 H36B 109.5 . .
H36A C36 H36B 109.5 . .
Si2 C36 H36C 109.5 . .
H36A C36 H36C 109.5 . .
H36B C36 H36C 109.5 . .
F16A Sb1 F14 158.2(5) . .
F16A Sb1 F13A 90.7(7) . .
F14 Sb1 F13A 110.9(6) . .
F16A Sb1 F13 109.4(6) . .
F14 Sb1 F13 92.3(6) . .
F13A Sb1 F13 23.1(4) . .
F16A Sb1 F15A 92.6(7) . .
F14 Sb1 F15A 65.9(6) . .
F13A Sb1 F15A 176.0(6) . .
F13 Sb1 F15A 153.0(6) . .
F16A Sb1 F11 89.3(6) . .
F14 Sb1 F11 91.3(5) . .
F13A Sb1 F11 95.7(6) . .
F13 Sb1 F11 82.7(5) . .
F15A Sb1 F11 82.2(5) . .
F16A Sb1 F12 91.2(6) . .
F14 Sb1 F12 89.1(5) . .
F13A Sb1 F12 82.1(6) . .
F13 Sb1 F12 95.1(5) . .
F15A Sb1 F12 100.0(5) . .
F11 Sb1 F12 177.7(2) . .
F16A Sb1 F15 67.8(6) . .
F14 Sb1 F15 90.5(6) . .
F13A Sb1 F15 154.5(6) . .
F13 Sb1 F15 177.2(6) . .
F15A Sb1 F15 29.5(4) . .
F11 Sb1 F15 97.5(5) . .
F12 Sb1 F15 84.7(5) . .
F16A Sb1 F16 22.0(6) . .
F14 Sb1 F16 179.6(7) . .
F13A Sb1 F16 68.9(7) . .
F13 Sb1 F16 87.6(7) . .
F15A Sb1 F16 114.4(7) . .
F11 Sb1 F16 89.0(6) . .
F12 Sb1 F16 90.6(6) . .
F15 Sb1 F16 89.6(6) . .
F16A Sb1 F14A 179.3(8) . .
F14 Sb1 F14A 21.9(5) . .
F13A Sb1 F14A 89.3(7) . .
F13 Sb1 F14A 70.4(7) . .
F15A Sb1 F14A 87.3(7) . .
F11 Sb1 F14A 90.0(6) . .
F12 Sb1 F14A 89.5(6) . .
F15 Sb1 F14A 112.3(6) . .
F16 Sb1 F14A 158.0(6) . .
O105 Na1 O105 94.0(2) . 2_675
O105 Na1 O105 94.0(2) . 3_465
O105 Na1 O105 94.0(2) 2_675 3_465
O105 Na1 O102 114.20(16) . 2_675
O105 Na1 O102 67.82(15) 2_675 2_675
O105 Na1 O102 146.67(14) 3_465 2_675
O105 Na1 O102 67.82(15) . .
O105 Na1 O102 146.67(15) 2_675 .
O105 Na1 O102 114.20(16) 3_465 .
O102 Na1 O102 93.6(2) 2_675 .
O105 Na1 O102 146.67(15) . 3_465
O105 Na1 O102 114.20(16) 2_675 3_465
O105 Na1 O102 67.82(15) 3_465 3_465
O102 Na1 O102 93.6(2) 2_675 3_465
O102 Na1 O102 93.6(2) . 3_465
O102 C101 H10A 109.5 . .
O102 C101 H10B 109.5 . .
H10A C101 H10B 109.5 . .
O102 C101 H10C 109.5 . .
H10A C101 H10C 109.5 . .
H10B C101 H10C 109.5 . .
C101 O102 C103 108.5(6) . .
C101 O102 Na1 123.6(5) . .
C103 O102 Na1 114.0(4) . .
O102 C103 C104 107.7(6) . .
O102 C103 H10D 110.2 . .
C104 C103 H10D 110.2 . .
O102 C103 H10E 110.2 . .
C104 C103 H10E 110.2 . .
H10D C103 H10E 108.5 . .
O105 C104 C103 109.2(6) . .
O105 C104 H10F 109.8 . .
C103 C104 H10F 109.8 . .
O105 C104 H10G 109.8 . .
C103 C104 H10G 109.8 . .
H10F C104 H10G 108.3 . .
C104 O105 C106 110.2(6) . .
C104 O105 Na1 113.6(4) . .
C106 O105 Na1 123.3(5) . .
O105 C106 H10H 109.5 . .
O105 C106 H10I 109.5 . .
H10H C106 H10I 109.5 . .
O105 C106 H10J 109.5 . .
H10H C106 H10J 109.5 . .
H10I C106 H10J 109.5 . .
O202 C201 H20C 109.5 . .
O202 C201 H20D 109.5 . .
H20C C201 H20D 109.5 . .
O202 C201 H20E 109.5 . .
H20C C201 H20E 109.5 . .
H20D C201 H20E 109.5 . .
C201 O202 C203 114.7(18) . .
O202 C203 C204 113.6(18) . .
O202 C203 H20F 108.9 . .
C204 C203 H20F 108.9 . .
O202 C203 H20G 108.9 . .
C204 C203 H20G 108.9 . .
H20F C203 H20G 107.7 . .
O205 C204 C203 120.1(19) . .
O205 C204 H20H 107.3 . .
C203 C204 H20H 107.3 . .
O205 C204 H20I 107.3 . .
C203 C204 H20I 107.3 . .
H20H C204 H20I 106.9 . .
C206 O205 C204 126(2) . .
O205 C206 H20J 109.5 . .
O205 C206 H20K 109.5 . .
H20J C206 H20K 109.5 . .
O205 C206 H20L 109.5 . .
H20J C206 H20L 109.5 . .
H20K C206 H20L 109.5 . .
O212 C211 H21C 109.5 . .
O212 C211 H21D 109.5 . .
H21C C211 H21D 109.5 . .
O212 C211 H21E 109.5 . .
H21C C211 H21E 109.5 . .
H21D C211 H21E 109.5 . .
C211 O212 C213 116(3) . .
O212 C213 C214 113(3) . .
O212 C213 H21F 109.0 . .
C214 C213 H21F 109.0 . .
O212 C213 H21G 109.0 . .
C214 C213 H21G 109.0 . .
H21F C213 H21G 107.8 . .
O215 C214 C213 117(3) . .
O215 C214 H21H 108.0 . .
C213 C214 H21H 108.0 . .
O215 C214 H21I 108.0 . .
C213 C214 H21I 108.0 . .
H21H C214 H21I 107.3 . .
C216 O215 C214 127(3) . .
O215 C216 H21J 109.5 . .
O215 C216 H21K 109.5 . .
H21J C216 H21K 109.5 . .
O215 C216 H21L 109.5 . .
H21J C216 H21L 109.5 . .
H21K C216 H21L 109.5 . .

loop_
_geom_bond_atom_site_label_1
_geom_bond_atom_site_label_2
_geom_bond_distance
_geom_bond_site_symmetry_2
U1 N2 1.911(9) .
U1 O1 2.137(3) .
U1 O1 2.137(4) 3_565
U1 O1 2.137(3) 2_665
U1 N1 2.617(4) 3_565
U1 N1 2.617(4) .
U1 N1 2.617(4) 2_665
Si1 N2 1.752(10) .
Si1 C18 1.864(8) .
Si1 C18 1.864(8) 2_665
Si1 C18 1.864(8) 3_565
O1 C5 1.361(6) .
N1 C3 1.497(6) .
N1 C1 1.498(6) .
N1 C2 1.499(6) 2_665
C1 C2 1.507(7) .
C1 H1A 0.9900 .
C1 H1B 0.9900 .
C2 N1 1.499(6) 3_565
C2 H2A 0.9900 .
C2 H2B 0.9900 .
C3 C4 1.504(7) .
C3 H3A 0.9900 .
C3 H3B 0.9900 .
C4 C5 1.384(7) .
C4 C9 1.388(7) .
C5 C6 1.423(7) .
C6 C7 1.380(8) .
C6 C10 1.562(8) .
C7 C8 1.391(8) .
C7 H7A 0.9500 .
C8 C9 1.384(7) .
C8 C14 1.549(8) .
C9 H9A 0.9500 .
C10 C13 1.499(10) .
C10 C11 1.524(10) .
C10 C12 1.532(11) .
C11 H11A 0.9800 .
C11 H11B 0.9800 .
C11 H11C 0.9800 .
C12 H12A 0.9800 .
C12 H12B 0.9800 .
C12 H12C 0.9800 .
C13 H13A 0.9800 .
C13 H13B 0.9800 .
C13 H13C 0.9800 .
C14 C16A 1.21(3) .
C14 C17 1.509(10) .
C14 C17A 1.56(3) .
C14 C15 1.567(12) .
C14 C16 1.573(11) .
C14 C15A 1.68(3) .
C15 H15A 0.9800 .
C15 H15B 0.9800 .
C15 H15C 0.9800 .
C16 H16A 0.9800 .
C16 H16B 0.9800 .
C16 H16C 0.9800 .
C17 H17A 0.9800 .
C17 H17B 0.9800 .
C17 H17C 0.9800 .
C15A H15D 0.9800 .
C15A H15E 0.9800 .
C15A H15F 0.9800 .
C16A H16D 0.9800 .
C16A H16E 0.9800 .
C16A H16F 0.9800 .
C17A H17D 0.9800 .
C17A H17E 0.9800 .
C17A H17F 0.9800 .
C18 H18A 0.9800 .
C18 H18B 0.9800 .
C18 H18C 0.9800 .
U2 N4 1.917(9) .
U2 O2 2.134(4) 3_455
U2 O2 2.134(4) .
U2 O2 2.134(4) 2_565
U2 N3 2.619(4) .
U2 N3 2.619(4) 3_455
U2 N3 2.619(4) 2_565
Si2 N4 1.750(10) .
Si2 C36 1.861(8) 2_565
Si2 C36 1.861(8) .
Si2 C36 1.861(8) 3_455
O2 C23 1.360(6) .
N3 C19 1.496(6) .
N3 C21 1.502(6) .
N3 C20 1.507(6) 3_455
C19 C20 1.517(7) .
C19 H19A 0.9900 .
C19 H19B 0.9900 .
C20 N3 1.507(6) 2_565
C20 H20A 0.9900 .
C20 H20B 0.9900 .
C21 C22 1.508(7) .
C21 H21A 0.9900 .
C21 H21B 0.9900 .
C22 C23 1.385(7) .
C22 C27 1.392(7) .
C23 C24 1.423(7) .
C24 C25 1.381(8) .
C24 C28 1.566(8) .
C25 C26 1.389(8) .
C25 H25A 0.9500 .
C26 C27 1.394(7) .
C26 C32 1.533(9) .
C27 H27A 0.9500 .
C28 C31 1.482(10) .
C28 C30 1.524(11) .
C28 C29 1.529(10) .
C29 H29A 0.9800 .
C29 H29B 0.9800 .
C29 H29C 0.9800 .
C30 H30A 0.9800 .
C30 H30B 0.9800 .
C30 H30C 0.9800 .
C31 H31A 0.9800 .
C31 H31B 0.9800 .
C31 H31C 0.9800 .
C32 C35A 1.40(4) .
C32 C34 1.483(11) .
C32 C34A 1.55(3) .
C32 C33 1.566(12) .
C32 C35 1.600(11) .
C32 C33A 1.62(3) .
C33 H33A 0.9800 .
C33 H33B 0.9800 .
C33 H33C 0.9800 .
C34 H34A 0.9800 .
C34 H34B 0.9800 .
C34 H34C 0.9800 .
C35 H35A 0.9800 .
C35 H35B 0.9800 .
C35 H35C 0.9800 .
C33A H33D 0.9800 .
C33A H33E 0.9800 .
C33A H33F 0.9800 .
C34A H34D 0.9800 .
C34A H34E 0.9800 .
C34A H34F 0.9800 .
C35A H35D 0.9800 .
C35A H35E 0.9800 .
C35A H35F 0.9800 .
C36 H36A 0.9800 .
C36 H36B 0.9800 .
C36 H36C 0.9800 .
Sb1 F16A 1.805(16) .
Sb1 F14 1.819(15) .
Sb1 F13A 1.843(15) .
Sb1 F13 1.844(12) .
Sb1 F15A 1.847(12) .
Sb1 F11 1.852(3) .
Sb1 F12 1.860(3) .
Sb1 F15 1.862(10) .
Sb1 F16 1.917(15) .
Sb1 F14A 1.930(15) .
Na1 O105 2.469(6) .
Na1 O105 2.469(6) 2_675
Na1 O105 2.469(6) 3_465
Na1 O102 2.478(6) 2_675
Na1 O102 2.478(6) .
Na1 O102 2.478(6) 3_465
C101 O102 1.397(8) .
C101 H10A 0.9800 .
C101 H10B 0.9800 .
C101 H10C 0.9800 .
O102 C103 1.419(9) .
C103 C104 1.520(9) .
C103 H10D 0.9900 .
C103 H10E 0.9900 .
C104 O105 1.419(8) .
C104 H10F 0.9900 .
C104 H10G 0.9900 .
O105 C106 1.421(8) .
C106 H10H 0.9800 .
C106 H10I 0.9800 .
C106 H10J 0.9800 .
C201 O202 1.311(16) .
C201 H20C 0.9800 .
C201 H20D 0.9800 .
C201 H20E 0.9800 .
O202 C203 1.475(16) .
C203 C204 1.605(17) .
C203 H20F 0.9900 .
C203 H20G 0.9900 .
C204 O205 1.434(16) .
C204 H20H 0.9900 .
C204 H20I 0.9900 .
O205 C206 1.377(17) .
C206 H20J 0.9800 .
C206 H20K 0.9800 .
C206 H20L 0.9800 .
C211 O212 1.360(19) .
C211 H21C 0.9800 .
C211 H21D 0.9800 .
C211 H21E 0.9800 .
O212 C213 1.433(19) .
C213 C214 1.57(2) .
C213 H21F 0.9900 .
C213 H21G 0.9900 .
C214 O215 1.432(19) .
C214 H21H 0.9900 .
C214 H21I 0.9900 .
O215 C216 1.402(19) .
C216 H21J 0.9800 .
C216 H21K 0.9800 .
C216 H21L 0.9800 .

loop_
_geom_torsion_atom_site_label_1
_geom_torsion_atom_site_label_2
_geom_torsion_atom_site_label_3
_geom_torsion_atom_site_label_4
_geom_torsion
_geom_torsion_site_symmetry_1
_geom_torsion_site_symmetry_2
_geom_torsion_site_symmetry_3
_geom_torsion_site_symmetry_4
N2 U1 O1 C5 131.7(6) . . . .
O1 U1 O1 C5 -147.2(5) 3_565 . . .
O1 U1 O1 C5 50.7(7) 2_665 . . .
N1 U1 O1 C5 -84.2(6) 3_565 . . .
N1 U1 O1 C5 -17.2(6) . . . .
N1 U1 O1 C5 -41.2(7) 2_665 . . .
N2 U1 N1 C3 -6.8(4) . . . .
O1 U1 N1 C3 48.6(3) . . . .
O1 U1 N1 C3 161.8(3) 3_565 . . .
O1 U1 N1 C3 -76.4(3) 2_665 . . .
N1 U1 N1 C3 136.7(4) 3_565 . . .
N1 U1 N1 C3 -150.4(4) 2_665 . . .
N2 U1 N1 C1 -129.1(3) . . . .
O1 U1 N1 C1 -73.7(3) . . . .
O1 U1 N1 C1 39.6(4) 3_565 . . .
O1 U1 N1 C1 161.4(3) 2_665 . . .
N1 U1 N1 C1 14.5(3) 3_565 . . .
N1 U1 N1 C1 87.4(3) 2_665 . . .
N2 U1 N1 C2 106.9(3) . . . 2_665
O1 U1 N1 C2 162.3(3) . . . 2_665
O1 U1 N1 C2 -84.4(3) 3_565 . . 2_665
O1 U1 N1 C2 37.4(3) 2_665 . . 2_665
N1 U1 N1 C2 -109.5(3) 3_565 . . 2_665
N1 U1 N1 C2 -36.6(3) 2_665 . . 2_665
C3 N1 C1 C2 -107.4(5) . . . .
C2 N1 C1 C2 133.2(4) 2_665 . . .
U1 N1 C1 C2 10.1(5) . . . .
N1 C1 C2 N1 -46.0(5) . . . 3_565
C1 N1 C3 C4 44.7(5) . . . .
C2 N1 C3 C4 165.1(4) 2_665 . . .
U1 N1 C3 C4 -81.2(4) . . . .
N1 C3 C4 C5 59.3(6) . . . .
N1 C3 C4 C9 -121.5(5) . . . .
U1 O1 C5 C4 -3.6(9) . . . .
U1 O1 C5 C6 174.3(4) . . . .
C9 C4 C5 O1 174.0(4) . . . .
C3 C4 C5 O1 -6.8(7) . . . .
C9 C4 C5 C6 -4.0(8) . . . .
C3 C4 C5 C6 175.2(5) . . . .
O1 C5 C6 C7 -175.7(5) . . . .
C4 C5 C6 C7 2.2(8) . . . .
O1 C5 C6 C10 6.7(8) . . . .
C4 C5 C6 C10 -175.4(5) . . . .
C5 C6 C7 C8 1.5(8) . . . .
C10 C6 C7 C8 179.1(6) . . . .
C6 C7 C8 C9 -3.3(9) . . . .
C6 C7 C8 C14 178.6(6) . . . .
C7 C8 C9 C4 1.4(8) . . . .
C14 C8 C9 C4 179.4(5) . . . .
C5 C4 C9 C8 2.2(8) . . . .
C3 C4 C9 C8 -177.0(5) . . . .
C7 C6 C10 C13 122.4(7) . . . .
C5 C6 C10 C13 -60.1(9) . . . .
C7 C6 C10 C11 3.1(9) . . . .
C5 C6 C10 C11 -179.5(6) . . . .
C7 C6 C10 C12 -115.3(7) . . . .
C5 C6 C10 C12 62.1(8) . . . .
C9 C8 C14 C16A -41(2) . . . .
C7 C8 C14 C16A 137(2) . . . .
C9 C8 C14 C17 131.5(7) . . . .
C7 C8 C14 C17 -50.5(9) . . . .
C9 C8 C14 C17A 175.6(14) . . . .
C7 C8 C14 C17A -6.4(15) . . . .
C9 C8 C14 C15 9.7(9) . . . .
C7 C8 C14 C15 -172.3(7) . . . .
C9 C8 C14 C16 -108.3(7) . . . .
C7 C8 C14 C16 69.7(8) . . . .
C9 C8 C14 C15A 70.5(12) . . . .
C7 C8 C14 C15A -111.5(11) . . . .
N4 U2 O2 C23 131.6(6) . . . .
O2 U2 O2 C23 50.3(7) 3_455 . . .
O2 U2 O2 C23 -147.2(6) 2_565 . . .
N3 U2 O2 C23 -17.5(6) . . . .
N3 U2 O2 C23 -41.3(7) 3_455 . . .
N3 U2 O2 C23 -84.3(6) 2_565 . . .
N4 U2 N3 C19 -129.0(3) . . . .
O2 U2 N3 C19 161.3(3) 3_455 . . .
O2 U2 N3 C19 -73.6(3) . . . .
O2 U2 N3 C19 39.6(4) 2_565 . . .
N3 U2 N3 C19 87.5(3) 3_455 . . .
N3 U2 N3 C19 14.6(3) 2_565 . . .
N4 U2 N3 C21 -6.1(4) . . . .
O2 U2 N3 C21 -75.8(3) 3_455 . . .
O2 U2 N3 C21 49.3(3) . . . .
O2 U2 N3 C21 162.4(3) 2_565 . . .
N3 U2 N3 C21 -149.7(4) 3_455 . . .
N3 U2 N3 C21 137.5(4) 2_565 . . .
N4 U2 N3 C20 106.1(3) . . . 3_455
O2 U2 N3 C20 36.4(3) 3_455 . . 3_455
O2 U2 N3 C20 161.5(3) . . . 3_455
O2 U2 N3 C20 -85.4(3) 2_565 . . 3_455
N3 U2 N3 C20 -37.5(3) 3_455 . . 3_455
N3 U2 N3 C20 -110.3(3) 2_565 . . 3_455
C21 N3 C19 C20 -107.0(5) . . . .
C20 N3 C19 C20 134.3(4) 3_455 . . .
U2 N3 C19 C20 10.6(5) . . . .
N3 C19 C20 N3 -46.8(5) . . . 2_565
C19 N3 C21 C22 44.2(5) . . . .
C20 N3 C21 C22 165.0(4) 3_455 . . .
U2 N3 C21 C22 -81.9(4) . . . .
N3 C21 C22 C23 60.3(6) . . . .
N3 C21 C22 C27 -121.2(5) . . . .
U2 O2 C23 C22 -3.2(9) . . . .
U2 O2 C23 C24 174.7(4) . . . .
C27 C22 C23 O2 173.9(4) . . . .
C21 C22 C23 O2 -7.6(7) . . . .
C27 C22 C23 C24 -4.2(8) . . . .
C21 C22 C23 C24 174.4(5) . . . .
O2 C23 C24 C25 -175.6(5) . . . .
C22 C23 C24 C25 2.3(8) . . . .
O2 C23 C24 C28 6.6(9) . . . .
C22 C23 C24 C28 -175.5(6) . . . .
C23 C24 C25 C26 1.6(9) . . . .
C28 C24 C25 C26 179.4(6) . . . .
C24 C25 C26 C27 -3.5(9) . . . .
C24 C25 C26 C32 178.0(6) . . . .
C23 C22 C27 C26 2.2(8) . . . .
C21 C22 C27 C26 -176.3(5) . . . .
C25 C26 C27 C22 1.5(8) . . . .
C32 C26 C27 C22 -180.0(5) . . . .
C25 C24 C28 C31 122.8(7) . . . .
C23 C24 C28 C31 -59.4(9) . . . .
C25 C24 C28 C30 -114.6(7) . . . .
C23 C24 C28 C30 63.1(8) . . . .
C25 C24 C28 C29 2.7(9) . . . .
C23 C24 C28 C29 -179.5(7) . . . .
C25 C26 C32 C35A 112.1(19) . . . .
C27 C26 C32 C35A -66.3(19) . . . .
C25 C26 C32 C34 -49.8(9) . . . .
C27 C26 C32 C34 131.8(7) . . . .
C25 C26 C32 C34A -4.5(16) . . . .
C27 C26 C32 C34A 177.0(15) . . . .
C25 C26 C32 C33 -174.1(7) . . . .
C27 C26 C32 C33 7.5(9) . . . .
C25 C26 C32 C35 70.0(8) . . . .
C27 C26 C32 C35 -108.4(7) . . . .
C25 C26 C32 C33A -112.1(12) . . . .
C27 C26 C32 C33A 69.4(12) . . . .
O105 Na1 O102 C101 -152.5(6) . . . .
O105 Na1 O102 C101 146.4(7) 2_675 . . .
O105 Na1 O102 C101 -68.3(7) 3_465 . . .
O102 Na1 O102 C101 92.8(5) 2_675 . . .
O102 Na1 O102 C101 -1.0(7) 3_465 . . .
O105 Na1 O102 C103 -17.0(5) . . . .
O105 Na1 O102 C103 -78.0(7) 2_675 . . .
O105 Na1 O102 C103 67.2(5) 3_465 . . .
O102 Na1 O102 C103 -131.7(5) 2_675 . . .
O102 Na1 O102 C103 134.5(5) 3_465 . . .
C101 O102 C103 C104 -173.1(7) . . . .
Na1 O102 C103 C104 44.8(8) . . . .
O102 C103 C104 O105 -59.2(9) . . . .
C103 C104 O105 C106 -172.2(7) . . . .
C103 C104 O105 Na1 44.6(8) . . . .
O105 Na1 O105 C104 135.4(5) 2_675 . . .
O105 Na1 O105 C104 -130.4(6) 3_465 . . .
O102 Na1 O105 C104 67.9(5) 2_675 . . .
O102 Na1 O105 C104 -15.8(5) . . . .
O102 Na1 O105 C104 -76.0(8) 3_465 . . .
O105 Na1 O105 C106 -2.3(6) 2_675 . . .
O105 Na1 O105 C106 91.9(5) 3_465 . . .
O102 Na1 O105 C106 -69.8(7) 2_675 . . .
O102 Na1 O105 C106 -153.5(6) . . . .
O102 Na1 O105 C106 146.3(7) 3_465 . . .
C201 O202 C203 C204 -177(2) . . . .
O202 C203 C204 O205 -174(2) . . . .
C203 C204 O205 C206 -173(3) . . . .
C211 O212 C213 C214 -83(6) . . . .
O212 C213 C214 O215 108(5) . . . .
C213 C214 O215 C216 -179(6) . . . .
